data_4334416
loop_
_publ_author_name
'Alice Raphael Karikachery'
'Han Baek Lee'
'Mehdi Masjedi'
'Andreas Ross'
'Morgan A. Moody'
'Xiaochen Cai'
'Megan Chui'
'Carl D. Hoff'
'Paul R. Sharp'

_publ_section_title
;
 High Quantum Yield Molecular Bromine Photoelimination from Mononuclear
 Platinum(IV) Complexes
;
_journal_name_full 'Inorganic Chemistry'
_journal_page_first 4113
_journal_page_last 4119
_journal_paper_doi 10.1021/ic4004998
_journal_volume 52
_journal_year 2013
_chemical_formula_moiety 'C22 H37 Br P2 Pt'
_chemical_formula_sum 'C22 H37 Br P2 Pt'
_chemical_formula_weight 638.46
_chemical_name_systematic
; 
 ? 
;
_space_group_IT_number 62
_symmetry_cell_setting orthorhombic
_symmetry_space_group_name_Hall '-P 2ac 2n'
_symmetry_space_group_name_H-M 'P n m a'
_atom_sites_solution_hydrogens geom
_atom_sites_solution_primary direct
_atom_sites_solution_secondary difmap
_audit_creation_method SHELXL-97
_cell_angle_alpha 90.00
_cell_angle_beta 90.00
_cell_angle_gamma 90.00
_cell_formula_units_Z 4
_cell_length_a 18.5761(17)
_cell_length_b 12.9695(12)
_cell_length_c 10.5320(10)
_cell_measurement_reflns_used 8189
_cell_measurement_temperature 173(2)
_cell_measurement_theta_max 27.04
_cell_measurement_theta_min 2.49
_cell_volume 2537.4(4)
_computing_cell_refinement 'Bruker SAINT'
_computing_data_collection 'Bruker APEX2'
_computing_data_reduction 'Bruker SAINT'
_computing_molecular_graphics
;
   L. J. Barbour, X-Seed - Graphical Interface to
   SHELX-97 and POV-Ray, 1999
;
_computing_structure_refinement
;
 SHELXL-97 (Sheldrick, 2008),
 L. J. Barbour, X-Seed - Graphical Interface to
 SHELX-97 and POV-Ray, 1999
;
_computing_structure_solution 'SHELXS-97 (Sheldrick, 2008)'
_diffrn_ambient_temperature 173(2)
_diffrn_measured_fraction_theta_full 0.996
_diffrn_measured_fraction_theta_max 0.996
_diffrn_measurement_device_type 'CCD area detector'
_diffrn_measurement_method 'phi and omega scans'
_diffrn_radiation_monochromator graphite
_diffrn_radiation_source 'fine-focus sealed tube'
_diffrn_radiation_type MoK\a
_diffrn_radiation_wavelength 0.71073
_diffrn_reflns_av_R_equivalents 0.0524
_diffrn_reflns_av_sigmaI/netI 0.0377
_diffrn_reflns_limit_h_max 22
_diffrn_reflns_limit_h_min -23
_diffrn_reflns_limit_k_max 16
_diffrn_reflns_limit_k_min -16
_diffrn_reflns_limit_l_max 13
_diffrn_reflns_limit_l_min -12
_diffrn_reflns_number 16378
_diffrn_reflns_theta_full 27.12
_diffrn_reflns_theta_max 27.12
_diffrn_reflns_theta_min 2.19
_diffrn_standards_decay_% 0.0
_exptl_absorpt_coefficient_mu 7.235
_exptl_absorpt_correction_T_max 0.7137
_exptl_absorpt_correction_T_min 0.1226
_exptl_absorpt_correction_type multi-scan
_exptl_absorpt_process_details
;
   Data were corrected for decay and absorption using the program SADABS
   based on the method of R.H. Blessing (Acta Cryst. A51, 33-38, 1995).
;
_exptl_crystal_colour COLORLESS
_exptl_crystal_density_diffrn 1.671
_exptl_crystal_description PLATE
_exptl_crystal_F_000 1248
_exptl_crystal_size_max 0.50
_exptl_crystal_size_mid 0.25
_exptl_crystal_size_min 0.05
_refine_diff_density_max 6.986
_refine_diff_density_min -3.187
_refine_diff_density_rms 0.225
_refine_ls_extinction_method none
_refine_ls_goodness_of_fit_ref 1.115
_refine_ls_hydrogen_treatment noref
_refine_ls_matrix_type full
_refine_ls_number_parameters 139
_refine_ls_number_reflns 2916
_refine_ls_number_restraints 0
_refine_ls_restrained_S_all 1.115
_refine_ls_R_factor_all 0.0712
_refine_ls_R_factor_gt 0.0514
_refine_ls_shift/su_max 0.000
_refine_ls_shift/su_mean 0.000
_refine_ls_structure_factor_coef Fsqd
_refine_ls_weighting_details 'calc w=1/[\s^2^(Fo^2^)+(0.0447P)^2^+33.5677P] where P=(Fo^2^+2Fc^2^)/3'
_refine_ls_weighting_scheme calc
_refine_ls_wR_factor_gt 0.1180
_refine_ls_wR_factor_ref 0.1296
_reflns_number_gt 2328
_reflns_number_total 2916
_reflns_threshold_expression >2sigma(I)
_cod_data_source_file ic4004998_si_002_10.cif
_cod_data_source_block 1(Nap)
_cod_database_code 4334416

loop_
_symmetry_equiv_pos_as_xyz
'x, y, z'
'-x+1/2, -y, z+1/2'
'x+1/2, -y+1/2, -z+1/2'
'-x, y+1/2, -z'
'-x, -y, -z'
'x-1/2, y, -z-1/2'
'-x-1/2, y-1/2, z-1/2'
'x, -y-1/2, z'

loop_
_atom_site_label
_atom_site_type_symbol
_atom_site_fract_x
_atom_site_fract_y
_atom_site_fract_z
_atom_site_U_iso_or_equiv
_atom_site_adp_type
_atom_site_occupancy
_atom_site_symmetry_multiplicity
_atom_site_calc_flag
_atom_site_refinement_flags
Pt1 Pt 0.08894(3) 0.2500 0.21221(4) 0.02970(16) Uani 1 2 d S
Br1 Br 0.00234(7) 0.2500 0.02480(12) 0.0384(3) Uani 1 2 d S
P1 P 0.08648(13) 0.42732(16) 0.2128(2) 0.0331(5) Uani 1 1 d .
C1 C 0.1709(7) 0.2500 0.3454(15) 0.041(3) Uani 1 2 d S
C2 C 0.2364(7) 0.2500 0.3057(15) 0.046(3) Uani 1 2 d S
H2 H 0.2451 0.2500 0.2168 0.055 Uiso 1 2 calc SR
C3 C 0.2990(7) 0.2500 0.3931(14) 0.038(3) Uani 1 2 d S
H3 H 0.3466 0.2500 0.3604 0.046 Uiso 1 2 calc SR
C4 C 0.2877(8) 0.2500 0.5183(13) 0.039(3) Uani 1 2 d S
H4 H 0.3272 0.2500 0.5755 0.047 Uiso 1 2 calc SR
C5 C 0.2004(9) 0.2500 0.6959(15) 0.053(4) Uani 1 2 d S
H5 H 0.2395 0.2500 0.7541 0.063 Uiso 1 2 calc SR
C6 C 0.1325(10) 0.2500 0.7401(16) 0.057(4) Uani 1 2 d S
H6 H 0.1247 0.2500 0.8292 0.069 Uiso 1 2 calc SR
C7 C 0.0719(8) 0.2500 0.6569(13) 0.041(3) Uani 1 2 d S
H7 H 0.0242 0.2500 0.6895 0.049 Uiso 1 2 calc SR
C8 C 0.0844(8) 0.2500 0.5282(13) 0.039(3) Uani 1 2 d S
H8 H 0.0448 0.2500 0.4712 0.046 Uiso 1 2 calc SR
C9 C 0.1578(6) 0.2500 0.4777(11) 0.028(2) Uani 1 2 d S
C10 C 0.2141(7) 0.2500 0.5664(13) 0.036(3) Uani 1 2 d S
C11 C 0.1308(6) 0.4902(7) 0.3446(10) 0.045(2) Uani 1 1 d .
H11A H 0.1114 0.4609 0.4243 0.054 Uiso 1 1 calc R
H11B H 0.1827 0.4725 0.3412 0.054 Uiso 1 1 calc R
C12 C 0.1240(7) 0.6084(7) 0.3517(11) 0.054(3) Uani 1 1 d .
H12A H 0.1399 0.6387 0.2712 0.081 Uiso 1 1 calc R
H12B H 0.1541 0.6345 0.4210 0.081 Uiso 1 1 calc R
H12C H 0.0737 0.6271 0.3673 0.081 Uiso 1 1 calc R
C13 C -0.0041(6) 0.4799(8) 0.2089(11) 0.052(3) Uani 1 1 d .
H13A H -0.0012 0.5561 0.2100 0.062 Uiso 1 1 calc R
H13B H -0.0274 0.4592 0.1284 0.062 Uiso 1 1 calc R
C14 C -0.0505(7) 0.4446(11) 0.3188(13) 0.069(3) Uani 1 1 d .
H14A H -0.0538 0.3692 0.3184 0.104 Uiso 1 1 calc R
H14B H -0.0989 0.4741 0.3103 0.104 Uiso 1 1 calc R
H14C H -0.0290 0.4676 0.3989 0.104 Uiso 1 1 calc R
C15 C 0.1269(7) 0.4820(8) 0.0701(11) 0.060(3) Uani 1 1 d .
H15A H 0.1010 0.4549 -0.0050 0.072 Uiso 1 1 calc R
H15B H 0.1201 0.5577 0.0715 0.072 Uiso 1 1 calc R
C16 C 0.2059(7) 0.4595(12) 0.0548(16) 0.095(5) Uani 1 1 d .
H16A H 0.2320 0.4847 0.1294 0.142 Uiso 1 1 calc R
H16B H 0.2240 0.4943 -0.0214 0.142 Uiso 1 1 calc R
H16C H 0.2130 0.3850 0.0464 0.142 Uiso 1 1 calc R

loop_
_atom_site_aniso_label
_atom_site_aniso_U_11
_atom_site_aniso_U_22
_atom_site_aniso_U_33
_atom_site_aniso_U_23
_atom_site_aniso_U_13
_atom_site_aniso_U_12
Pt1 0.0392(3) 0.0252(2) 0.0247(2) 0.000 -0.0068(2) 0.000
Br1 0.0433(7) 0.0432(7) 0.0287(6) 0.000 -0.0096(6) 0.000
P1 0.0412(12) 0.0270(10) 0.0313(11) 0.0030(9) -0.0085(11) 0.0031(9)
C1 0.035(7) 0.017(5) 0.071(9) 0.000 0.005(7) 0.000
C2 0.022(6) 0.054(8) 0.061(9) 0.000 -0.001(6) 0.000
C3 0.029(7) 0.031(6) 0.054(8) 0.000 -0.014(6) 0.000
C4 0.046(8) 0.031(6) 0.040(7) 0.000 -0.005(6) 0.000
C5 0.047(9) 0.062(10) 0.049(9) 0.000 -0.023(7) 0.000
C6 0.074(12) 0.049(9) 0.048(9) 0.000 0.004(8) 0.000
C7 0.064(9) 0.021(6) 0.039(7) 0.000 0.000(7) 0.000
C8 0.049(8) 0.025(6) 0.042(7) 0.000 -0.010(7) 0.000
C9 0.043(7) 0.010(4) 0.032(6) 0.000 -0.004(5) 0.000
C10 0.046(8) 0.020(5) 0.040(7) 0.000 -0.012(6) 0.000
C11 0.056(6) 0.027(4) 0.052(6) -0.007(4) -0.017(5) 0.001(4)
C12 0.075(8) 0.028(5) 0.058(6) -0.002(5) -0.010(6) -0.003(5)
C13 0.053(6) 0.041(5) 0.061(7) -0.008(5) -0.018(6) 0.014(5)
C14 0.055(7) 0.079(9) 0.073(8) -0.011(7) 0.009(6) 0.002(7)
C15 0.093(9) 0.038(6) 0.050(6) 0.011(5) 0.005(6) 0.006(6)
C16 0.076(10) 0.093(11) 0.114(13) 0.039(10) 0.036(9) 0.010(8)

loop_
_atom_type_symbol
_atom_type_description
_atom_type_scat_dispersion_real
_atom_type_scat_dispersion_imag
_atom_type_scat_source
C C 0.0033 0.0016 'International Tables Vol C Tables 4.2.6.8 and 6.1.1.4'
H H 0.0000 0.0000 'International Tables Vol C Tables 4.2.6.8 and 6.1.1.4'
P P 0.1023 0.0942 'International Tables Vol C Tables 4.2.6.8 and 6.1.1.4'
Br Br -0.2901 2.4595 'International Tables Vol C Tables 4.2.6.8 and 6.1.1.4'
Pt Pt -1.7033 8.3905 'International Tables Vol C Tables 4.2.6.8 and 6.1.1.4'

loop_
_geom_angle_atom_site_label_1
_geom_angle_atom_site_label_2
_geom_angle_atom_site_label_3
_geom_angle
_geom_angle_site_symmetry_1
_geom_angle_site_symmetry_3
C1 Pt1 P1 90.72(6) . 8_565
C1 Pt1 P1 90.72(6) . .
P1 Pt1 P1 177.70(12) 8_565 .
C1 Pt1 Br1 171.8(4) . .
P1 Pt1 Br1 89.41(6) 8_565 .
P1 Pt1 Br1 89.41(6) . .
C11 P1 C13 105.7(5) . .
C11 P1 C15 105.6(5) . .
C13 P1 C15 102.5(5) . .
C11 P1 Pt1 116.4(3) . .
C13 P1 Pt1 113.2(4) . .
C15 P1 Pt1 112.2(4) . .
C2 C1 C9 118.9(14) . .
C2 C1 Pt1 118.4(12) . .
C9 C1 Pt1 122.7(9) . .
C1 C2 C3 122.7(15) . .
C1 C2 H2 118.7 . .
C3 C2 H2 118.7 . .
C4 C3 C2 119.3(13) . .
C4 C3 H3 120.3 . .
C2 C3 H3 120.3 . .
C3 C4 C10 119.4(13) . .
C3 C4 H4 120.3 . .
C10 C4 H4 120.3 . .
C6 C5 C10 120.8(15) . .
C6 C5 H5 119.6 . .
C10 C5 H5 119.6 . .
C5 C6 C7 121.9(15) . .
C5 C6 H6 119.1 . .
C7 C6 H6 119.1 . .
C8 C7 C6 118.2(14) . .
C8 C7 H7 120.9 . .
C6 C7 H7 120.9 . .
C7 C8 C9 121.0(13) . .
C7 C8 H8 119.5 . .
C9 C8 H8 119.5 . .
C10 C9 C1 121.8(12) . .
C10 C9 C8 116.9(11) . .
C1 C9 C8 121.3(11) . .
C5 C10 C9 121.2(13) . .
C5 C10 C4 120.9(13) . .
C9 C10 C4 117.9(12) . .
C12 C11 P1 116.6(7) . .
C12 C11 H11A 108.1 . .
P1 C11 H11A 108.1 . .
C12 C11 H11B 108.1 . .
P1 C11 H11B 108.1 . .
H11A C11 H11B 107.3 . .
C11 C12 H12A 109.5 . .
C11 C12 H12B 109.5 . .
H12A C12 H12B 109.5 . .
C11 C12 H12C 109.5 . .
H12A C12 H12C 109.5 . .
H12B C12 H12C 109.5 . .
C14 C13 P1 113.4(8) . .
C14 C13 H13A 108.9 . .
P1 C13 H13A 108.9 . .
C14 C13 H13B 108.9 . .
P1 C13 H13B 108.9 . .
H13A C13 H13B 107.7 . .
C13 C14 H14A 109.5 . .
C13 C14 H14B 109.5 . .
H14A C14 H14B 109.5 . .
C13 C14 H14C 109.5 . .
H14A C14 H14C 109.5 . .
H14B C14 H14C 109.5 . .
C16 C15 P1 114.5(9) . .
C16 C15 H15A 108.6 . .
P1 C15 H15A 108.6 . .
C16 C15 H15B 108.6 . .
P1 C15 H15B 108.6 . .
H15A C15 H15B 107.6 . .
C15 C16 H16A 109.5 . .
C15 C16 H16B 109.5 . .
H16A C16 H16B 109.5 . .
C15 C16 H16C 109.5 . .
H16A C16 H16C 109.5 . .
H16B C16 H16C 109.5 . .

loop_
_geom_bond_atom_site_label_1
_geom_bond_atom_site_label_2
_geom_bond_distance
_geom_bond_site_symmetry_2
Pt1 C1 2.071(15) .
Pt1 P1 2.300(2) 8_565
Pt1 P1 2.300(2) .
Pt1 Br1 2.5463(13) .
P1 C11 1.808(10) .
P1 C13 1.816(11) .
P1 C15 1.825(11) .
C1 C2 1.287(19) .
C1 C9 1.414(19) .
C2 C3 1.482(18) .
C2 H2 0.9500 .
C3 C4 1.335(19) .
C3 H3 0.9500 .
C4 C10 1.46(2) .
C4 H4 0.9500 .
C5 C6 1.35(2) .
C5 C10 1.39(2) .
C5 H5 0.9500 .
C6 C7 1.43(2) .
C6 H6 0.9500 .
C7 C8 1.375(19) .
C7 H7 0.9500 .
C8 C9 1.464(18) .
C8 H8 0.9500 .
C9 C10 1.403(17) .
C11 C12 1.540(12) .
C11 H11A 0.9900 .
C11 H11B 0.9900 .
C12 H12A 0.9800 .
C12 H12B 0.9800 .
C12 H12C 0.9800 .
C13 C14 1.514(17) .
C13 H13A 0.9900 .
C13 H13B 0.9900 .
C14 H14A 0.9800 .
C14 H14B 0.9800 .
C14 H14C 0.9800 .
C15 C16 1.503(17) .
C15 H15A 0.9900 .
C15 H15B 0.9900 .
C16 H16A 0.9800 .
C16 H16B 0.9800 .
C16 H16C 0.9800 .

loop_
_geom_torsion_atom_site_label_1
_geom_torsion_atom_site_label_2
_geom_torsion_atom_site_label_3
_geom_torsion_atom_site_label_4
_geom_torsion
_geom_torsion_site_symmetry_1
C1 Pt1 P1 C11 -16.1(6) .
P1 Pt1 P1 C11 113(3) 8_565
Br1 Pt1 P1 C11 172.1(4) .
C1 Pt1 P1 C13 -138.8(6) .
P1 Pt1 P1 C13 -10(3) 8_565
Br1 Pt1 P1 C13 49.3(4) .
C1 Pt1 P1 C15 105.7(6) .
P1 Pt1 P1 C15 -125(3) 8_565
Br1 Pt1 P1 C15 -66.1(5) .
P1 Pt1 C1 C2 90.89(6) 8_565
P1 Pt1 C1 C2 -90.89(6) .
Br1 Pt1 C1 C2 0.000(5) .
P1 Pt1 C1 C9 -89.11(6) 8_565
P1 Pt1 C1 C9 89.11(6) .
Br1 Pt1 C1 C9 180.000(4) .
C9 C1 C2 C3 0.000(2) .
Pt1 C1 C2 C3 180.000(1) .
C1 C2 C3 C4 0.000(2) .
C2 C3 C4 C10 0.000(2) .
C10 C5 C6 C7 0.000(4) .
C5 C6 C7 C8 0.000(3) .
C6 C7 C8 C9 0.000(3) .
C2 C1 C9 C10 0.000(2) .
Pt1 C1 C9 C10 180.000(1) .
C2 C1 C9 C8 180.000(2) .
Pt1 C1 C9 C8 0.000(2) .
C7 C8 C9 C10 0.000(2) .
C7 C8 C9 C1 180.000(2) .
C6 C5 C10 C9 0.000(3) .
C6 C5 C10 C4 180.000(2) .
C1 C9 C10 C5 180.000(2) .
C8 C9 C10 C5 0.000(3) .
C1 C9 C10 C4 0.000(2) .
C8 C9 C10 C4 180.000(2) .
C3 C4 C10 C5 180.000(2) .
C3 C4 C10 C9 0.000(2) .
C13 P1 C11 C12 -48.5(10) .
C15 P1 C11 C12 59.7(10) .
Pt1 P1 C11 C12 -175.1(7) .
C11 P1 C13 C14 -70.3(9) .
C15 P1 C13 C14 179.3(9) .
Pt1 P1 C13 C14 58.2(9) .
C11 P1 C15 C16 63.8(11) .
C13 P1 C15 C16 174.3(10) .
Pt1 P1 C15 C16 -63.9(11) .
